data_4062635
_journal_name_full Organometallics
_journal_paper_doi 10.1021/om034379k
_journal_year 2004
_chemical_formula_moiety 'C37 H35 Cl6 N5 O10 Ru'
_chemical_formula_sum 'C37 H35 Cl6 N5 O10 Ru'
_chemical_formula_weight 1023.47
_space_group_IT_number 14
_symmetry_cell_setting monoclinic
_symmetry_space_group_name_Hall '-P 2ybc'
_symmetry_space_group_name_H-M 'P 1 21/c 1'
_cell_angle_alpha 90.00
_cell_angle_beta 97.44(3)
_cell_angle_gamma 90.00
_cell_formula_units_Z 4
_cell_length_a 10.453(2)
_cell_length_b 11.733(2)
_cell_length_c 35.257(7)
_cell_measurement_temperature 253(2)
_cell_volume 4287.7(15)
_diffrn_ambient_temperature 253(2)
_exptl_crystal_density_diffrn 1.585
_cod_original_sg_symbol_H-M 'P 21/c'
_cod_database_code 4062635

loop_
_symmetry_equiv_pos_as_xyz
'x, y, z'
'-x, y+1/2, -z+1/2'
'-x, -y, -z'
'x, -y-1/2, z-1/2'

loop_
_atom_site_label
_atom_site_type_symbol
_atom_site_fract_x
_atom_site_fract_y
_atom_site_fract_z
_atom_site_U_iso_or_equiv
_atom_site_adp_type
_atom_site_occupancy
_atom_site_symmetry_multiplicity
_atom_site_calc_flag
_atom_site_refinement_flags
_atom_site_disorder_assembly
_atom_site_disorder_group
Ru1 Ru -0.03185(3) 0.15181(4) 0.624307(14) 0.03697(17) Uani 1 1 d . . .
O1 O 0.1237(3) -0.0360(3) 0.64328(13) 0.0504(12) Uani 1 1 d . . .
O2 O 0.5671(4) 0.3100(4) 0.57124(17) 0.0943(18) Uani 1 1 d . . .
N1 N -0.1452(4) 0.1341(4) 0.57255(13) 0.0384(13) Uani 1 1 d . . .
N2 N 0.0477(4) 0.2654(4) 0.59377(15) 0.0381(13) Uani 1 1 d . . .
N3 N 0.1136(3) 0.2121(4) 0.66493(15) 0.0395(13) Uani 1 1 d . . .
N4 N -0.1458(3) 0.0542(5) 0.65713(14) 0.0383(14) Uani 1 1 d . . .
N5 N -0.1625(3) 0.2776(5) 0.64340(14) 0.0367(14) Uani 1 1 d . . .
C1 C 0.0838(4) 0.0300(5) 0.61434(19) 0.0423(18) Uani 1 1 d . . .
C2 C 0.1398(4) 0.0093(5) 0.57699(17) 0.0476(17) Uani 1 1 d . . .
H2A H 0.0743 0.0231 0.5554 0.057 Uiso 1 1 calc R . .
H2B H 0.1678 -0.0694 0.5758 0.057 Uiso 1 1 calc R . .
C3 C 0.2545(5) 0.0892(5) 0.57499(19) 0.0423(17) Uani 1 1 d . . .
C4 C 0.3476(5) 0.1062(5) 0.6055(2) 0.055(2) Uani 1 1 d . . .
H4 H 0.3412 0.0684 0.6283 0.066 Uiso 1 1 calc R . .
C5 C 0.4509(5) 0.1781(6) 0.6030(2) 0.070(2) Uani 1 1 d . . .
H5 H 0.5141 0.1872 0.6239 0.084 Uiso 1 1 calc R . .
C6 C 0.4598(6) 0.2357(6) 0.5699(3) 0.069(2) Uani 1 1 d . . .
C7 C 0.3704(6) 0.2213(5) 0.5385(2) 0.066(2) Uani 1 1 d . . .
H7 H 0.3781 0.2593 0.5157 0.080 Uiso 1 1 calc R . .
C8 C 0.2663(5) 0.1472(5) 0.5414(2) 0.0572(18) Uani 1 1 d . . .
H8 H 0.2041 0.1370 0.5203 0.069 Uiso 1 1 calc R . .
C9 C 0.5706(6) 0.3823(6) 0.5401(3) 0.117(4) Uani 1 1 d . . .
H9A H 0.5687 0.3378 0.5172 0.175 Uiso 1 1 calc R . .
H9B H 0.6484 0.4267 0.5437 0.175 Uiso 1 1 calc R . .
H9C H 0.4972 0.4322 0.5379 0.175 Uiso 1 1 calc R . .
C10 C 0.2041(5) -0.1372(5) 0.64187(19) 0.065(2) Uani 1 1 d . . .
H10A H 0.1585 -0.1931 0.6254 0.097 Uiso 1 1 calc R . .
H10B H 0.2240 -0.1681 0.6672 0.097 Uiso 1 1 calc R . .
H10C H 0.2826 -0.1169 0.6321 0.097 Uiso 1 1 calc R . .
C11 C -0.2440(5) 0.0616(5) 0.56346(19) 0.0526(19) Uani 1 1 d . . .
H11 H -0.2680 0.0134 0.5823 0.063 Uiso 1 1 calc R . .
C12 C -0.3108(5) 0.0565(6) 0.5273(2) 0.056(2) Uani 1 1 d . . .
H12 H -0.3780 0.0047 0.5217 0.067 Uiso 1 1 calc R . .
C13 C -0.2776(5) 0.1287(6) 0.49922(19) 0.061(2) Uani 1 1 d . . .
H13 H -0.3229 0.1266 0.4747 0.073 Uiso 1 1 calc R . .
C14 C -0.1761(5) 0.2043(5) 0.50783(19) 0.0555(19) Uani 1 1 d . . .
H14 H -0.1510 0.2523 0.4892 0.067 Uiso 1 1 calc R . .
C15 C -0.1135(5) 0.2067(5) 0.54461(19) 0.0426(18) Uani 1 1 d . . .
C16 C -0.0038(5) 0.2828(6) 0.55672(17) 0.0422(17) Uani 1 1 d . . .
C17 C 0.0443(5) 0.3696(5) 0.53635(18) 0.0520(18) Uani 1 1 d . . .
H17 H 0.0102 0.3831 0.5111 0.062 Uiso 1 1 calc R . .
C18 C 0.1436(6) 0.4362(6) 0.5539(2) 0.063(2) Uani 1 1 d . . .
H18 H 0.1778 0.4938 0.5401 0.075 Uiso 1 1 calc R . .
C19 C 0.1926(5) 0.4183(6) 0.5916(2) 0.0520(19) Uani 1 1 d . . .
H19 H 0.2577 0.4651 0.6034 0.062 Uiso 1 1 calc R . .
C20 C 0.1452(5) 0.3313(5) 0.61162(19) 0.0414(17) Uani 1 1 d . . .
C21 C 0.1861(5) 0.2977(5) 0.65128(18) 0.0416(18) Uani 1 1 d . . .
C22 C 0.2922(5) 0.3421(6) 0.67374(19) 0.0531(18) Uani 1 1 d . . .
H22 H 0.3394 0.4009 0.6646 0.064 Uiso 1 1 calc R . .
C23 C 0.3276(5) 0.2988(6) 0.7098(2) 0.060(2) Uani 1 1 d . . .
H23 H 0.3995 0.3277 0.7250 0.072 Uiso 1 1 calc R . .
C24 C 0.2562(5) 0.2126(5) 0.72324(18) 0.059(2) Uani 1 1 d . . .
H24 H 0.2794 0.1819 0.7475 0.070 Uiso 1 1 calc R . .
C25 C 0.1501(5) 0.1731(5) 0.70007(18) 0.0482(18) Uani 1 1 d . . .
H25 H 0.1010 0.1160 0.7094 0.058 Uiso 1 1 calc R . .
C26 C -0.1504(5) -0.0591(6) 0.65905(18) 0.0479(19) Uani 1 1 d . . .
H26 H -0.0915 -0.1007 0.6470 0.057 Uiso 1 1 calc R . .
C27 C -0.2370(5) -0.1182(5) 0.67779(18) 0.058(2) Uani 1 1 d . . .
H27 H -0.2381 -0.1974 0.6778 0.070 Uiso 1 1 calc R . .
C28 C -0.3222(5) -0.0568(6) 0.69650(19) 0.055(2) Uani 1 1 d . . .
H28 H -0.3815 -0.0942 0.7096 0.066 Uiso 1 1 calc R . .
C29 C -0.3188(5) 0.0594(6) 0.69554(18) 0.054(2) Uani 1 1 d . . .
H29 H -0.3756 0.1014 0.7082 0.065 Uiso 1 1 calc R . .
C30 C -0.2308(4) 0.1151(6) 0.67571(16) 0.0396(17) Uani 1 1 d . . .
C31 C -0.2301(5) 0.2383(6) 0.67065(18) 0.0402(18) Uani 1 1 d . . .
C32 C -0.3008(5) 0.3132(6) 0.69092(19) 0.053(2) Uani 1 1 d . . .
H32 H -0.3453 0.2855 0.7102 0.064 Uiso 1 1 calc R . .
C33 C -0.3045(5) 0.4265(7) 0.6824(2) 0.064(2) Uani 1 1 d . . .
H33 H -0.3506 0.4767 0.6959 0.077 Uiso 1 1 calc R . .
C34 C -0.2385(5) 0.4660(6) 0.6534(2) 0.064(2) Uani 1 1 d . . .
H34 H -0.2418 0.5423 0.6463 0.077 Uiso 1 1 calc R . .
C35 C -0.1676(5) 0.3879(6) 0.63556(19) 0.0473(19) Uani 1 1 d . . .
H35 H -0.1204 0.4146 0.6168 0.057 Uiso 1 1 calc R . .
Cl1 Cl 0.44535(11) 0.65576(18) 0.70102(5) 0.0504(5) Uani 1 1 d . . .
Cl2 Cl 0.90385(18) 0.6977(2) 0.57325(6) 0.0775(7) Uani 1 1 d . . .
O3 O 0.3535(3) 0.6330(4) 0.66770(12) 0.0741(13) Uani 1 1 d . . .
O4 O 0.5691(3) 0.6789(3) 0.68913(12) 0.0635(13) Uani 1 1 d . . .
O5 O 0.4565(3) 0.5573(4) 0.72568(13) 0.0721(14) Uani 1 1 d . . .
O6 O 0.4046(3) 0.7526(4) 0.72105(14) 0.0872(16) Uani 1 1 d . . .
O7 O 1.0266(4) 0.6911(4) 0.56241(17) 0.144(2) Uani 1 1 d . . .
O8 O 0.8278(6) 0.6167(6) 0.5535(2) 0.196(4) Uani 1 1 d . . .
O9 O 0.9030(7) 0.6846(6) 0.61183(18) 0.181(3) Uani 1 1 d . . .
O10 O 0.8626(8) 0.8037(7) 0.5650(3) 0.255(5) Uani 1 1 d . . .
Cl3 Cl 0.02775(15) 0.46657(17) 0.72991(7) 0.0968(7) Uani 1 1 d . . .
Cl4 Cl 0.04308(18) 0.71070(19) 0.72213(7) 0.1188(9) Uani 1 1 d . . .
C36 C 0.0832(6) 0.5791(6) 0.7047(2) 0.096(3) Uani 1 1 d . . .
H36A H 0.0469 0.5730 0.6780 0.116 Uiso 1 1 calc R . .
H36B H 0.1763 0.5738 0.7060 0.116 Uiso 1 1 calc R . .
Cl5 Cl 0.4041(2) 0.64928(19) 0.56977(7) 0.1429(9) Uani 1 1 d . . .
Cl6 Cl 0.51778(13) 0.86569(16) 0.59272(6) 0.0842(6) Uani 1 1 d . . .
C37 C 0.5373(5) 0.7168(6) 0.5936(2) 0.087(2) Uani 1 1 d . . .
H37A H 0.6129 0.6968 0.5817 0.104 Uiso 1 1 calc R . .
H37B H 0.5510 0.6907 0.6199 0.104 Uiso 1 1 calc R . .

loop_
_atom_site_aniso_label
_atom_site_aniso_U_11
_atom_site_aniso_U_22
_atom_site_aniso_U_33
_atom_site_aniso_U_23
_atom_site_aniso_U_13
_atom_site_aniso_U_12
Ru1 0.0366(2) 0.0369(4) 0.0377(3) 0.0012(4) 0.00579(18) 0.0001(3)
O1 0.047(2) 0.042(3) 0.063(3) 0.012(3) 0.011(2) 0.014(2)
O2 0.080(3) 0.079(5) 0.126(5) 0.011(4) 0.025(3) -0.017(3)
N1 0.040(2) 0.036(4) 0.038(3) 0.001(3) 0.001(2) 0.008(2)
N2 0.041(3) 0.025(4) 0.050(4) 0.004(3) 0.016(3) -0.001(2)
N3 0.038(2) 0.041(4) 0.039(4) 0.000(3) 0.005(2) 0.001(2)
N4 0.035(2) 0.036(4) 0.043(3) 0.005(4) 0.001(2) -0.006(3)
N5 0.042(3) 0.026(4) 0.043(4) -0.005(4) 0.010(2) -0.001(3)
C1 0.041(3) 0.039(5) 0.046(5) 0.005(4) 0.000(3) -0.008(3)
C2 0.056(3) 0.041(5) 0.048(4) -0.005(4) 0.015(3) 0.005(3)
C3 0.041(3) 0.036(5) 0.052(5) 0.004(4) 0.012(3) 0.006(3)
C4 0.045(3) 0.060(6) 0.065(5) 0.009(4) 0.019(4) 0.005(3)
C5 0.055(4) 0.080(7) 0.077(6) 0.011(6) 0.014(4) 0.007(4)
C6 0.054(4) 0.054(6) 0.101(7) -0.014(6) 0.020(5) -0.005(4)
C7 0.078(5) 0.056(6) 0.072(6) 0.014(5) 0.038(4) 0.004(4)
C8 0.064(4) 0.048(5) 0.062(5) 0.006(5) 0.015(3) 0.020(4)
C9 0.117(6) 0.071(7) 0.175(11) 0.018(7) 0.070(7) -0.002(5)
C10 0.067(3) 0.045(5) 0.085(5) 0.025(5) 0.021(3) 0.024(4)
C11 0.043(3) 0.066(6) 0.048(5) -0.007(4) 0.002(3) -0.004(3)
C12 0.050(3) 0.057(6) 0.059(5) -0.007(5) -0.002(4) -0.005(3)
C13 0.064(4) 0.079(6) 0.037(4) -0.016(5) -0.005(3) 0.009(4)
C14 0.058(4) 0.072(6) 0.036(5) 0.004(4) 0.002(3) 0.005(4)
C15 0.041(3) 0.046(5) 0.041(5) 0.001(4) 0.006(3) 0.009(3)
C16 0.050(3) 0.055(5) 0.023(4) 0.009(4) 0.009(3) 0.009(3)
C17 0.061(4) 0.050(6) 0.046(4) 0.020(5) 0.010(3) 0.014(4)
C18 0.064(4) 0.055(6) 0.072(6) 0.033(5) 0.019(4) -0.006(4)
C19 0.054(4) 0.036(5) 0.065(6) 0.002(5) 0.005(4) -0.008(3)
C20 0.040(3) 0.025(5) 0.061(5) 0.008(5) 0.013(3) -0.003(3)
C21 0.041(3) 0.038(5) 0.048(5) -0.001(4) 0.013(3) 0.008(3)
C22 0.047(3) 0.058(5) 0.053(5) -0.008(5) 0.001(3) -0.012(3)
C23 0.054(4) 0.068(7) 0.057(5) -0.023(5) 0.002(4) -0.006(4)
C24 0.061(4) 0.070(6) 0.043(5) 0.003(4) -0.001(4) 0.003(4)
C25 0.044(3) 0.057(6) 0.043(4) 0.001(5) 0.004(3) -0.003(3)
C26 0.044(3) 0.045(6) 0.055(5) 0.005(5) 0.008(3) -0.007(3)
C27 0.059(4) 0.051(6) 0.066(5) 0.009(4) 0.009(3) -0.012(4)
C28 0.050(4) 0.060(6) 0.055(5) 0.016(5) 0.012(3) -0.014(4)
C29 0.051(4) 0.057(6) 0.056(5) 0.004(5) 0.018(3) 0.005(4)
C30 0.034(3) 0.047(6) 0.037(4) -0.006(4) 0.003(3) 0.000(3)
C31 0.043(3) 0.032(6) 0.045(5) -0.001(4) 0.003(3) 0.004(3)
C32 0.054(3) 0.049(6) 0.061(5) -0.009(5) 0.022(3) 0.002(4)
C33 0.065(4) 0.050(6) 0.081(6) -0.009(6) 0.024(4) 0.013(4)
C34 0.066(4) 0.040(6) 0.086(6) -0.004(5) 0.006(4) 0.016(4)
C35 0.051(3) 0.033(6) 0.059(5) -0.002(5) 0.009(3) -0.002(3)
Cl1 0.0473(8) 0.0504(15) 0.0539(11) -0.0031(13) 0.0088(7) 0.0015(9)
Cl2 0.0835(12) 0.082(2) 0.0713(16) -0.0044(15) 0.0284(11) -0.0038(11)
O3 0.060(2) 0.089(4) 0.068(3) -0.013(3) -0.011(2) -0.009(2)
O4 0.051(2) 0.069(3) 0.073(3) 0.015(3) 0.019(2) -0.0101(19)
O5 0.085(3) 0.063(4) 0.072(4) 0.033(3) 0.025(3) 0.002(2)
O6 0.095(3) 0.081(4) 0.085(4) -0.032(4) 0.010(3) 0.028(3)
O7 0.106(4) 0.193(6) 0.141(6) -0.028(5) 0.055(4) -0.008(3)
O8 0.179(5) 0.251(9) 0.167(7) -0.110(7) 0.052(5) -0.131(6)
O9 0.276(7) 0.211(8) 0.066(5) -0.003(5) 0.060(5) -0.111(6)
O10 0.371(10) 0.138(7) 0.274(12) 0.069(8) 0.113(9) 0.154(7)
Cl3 0.0923(11) 0.0899(18) 0.1056(18) 0.0115(16) 0.0035(12) -0.0024(11)
Cl4 0.1468(17) 0.0943(19) 0.127(2) 0.0157(17) 0.0622(16) 0.0231(13)
C36 0.090(5) 0.093(7) 0.114(7) -0.015(6) 0.039(5) -0.009(4)
Cl5 0.203(2) 0.100(2) 0.114(2) 0.0112(19) -0.0240(18) -0.0557(17)
Cl6 0.0737(10) 0.0814(17) 0.0937(15) 0.0017(15) -0.0031(9) -0.0125(10)
C37 0.085(4) 0.089(7) 0.086(6) 0.038(6) 0.012(4) 0.022(4)

loop_
_geom_bond_atom_site_label_1
_geom_bond_atom_site_label_2
_geom_bond_distance
_geom_bond_site_symmetry_2
_geom_bond_publ_flag
Ru1 C1 1.933(6) . ?
Ru1 N2 1.965(4) . ?
Ru1 N1 2.054(4) . ?
Ru1 N3 2.073(5) . ?
Ru1 N4 2.104(4) . ?
Ru1 N5 2.177(4) . ?
O1 C1 1.305(6) . ?
O1 C10 1.459(5) . ?
O2 C9 1.392(8) . ?
O2 C6 1.416(7) . ?
N1 C11 1.344(6) . ?
N1 C15 1.376(6) . ?
N2 C16 1.362(7) . ?
N2 C20 1.366(6) . ?
N3 C25 1.330(7) . ?
N3 C21 1.383(6) . ?
N4 C26 1.332(6) . ?
N4 C30 1.371(6) . ?
N5 C35 1.323(6) . ?
N5 C31 1.345(6) . ?
C1 C2 1.529(7) . ?
C2 C3 1.531(7) . ?
C3 C4 1.367(8) . ?
C3 C8 1.387(8) . ?
C4 C5 1.382(7) . ?
C5 C6 1.362(9) . ?
C6 C7 1.364(9) . ?
C7 C8 1.406(7) . ?
C11 C12 1.375(8) . ?
C12 C13 1.380(8) . ?
C13 C14 1.386(7) . ?
C14 C15 1.375(8) . ?
C15 C16 1.471(7) . ?
C16 C17 1.378(7) . ?
C17 C18 1.380(8) . ?
C18 C19 1.376(9) . ?
C19 C20 1.370(7) . ?
C20 C21 1.462(8) . ?
C21 C22 1.378(7) . ?
C22 C23 1.374(8) . ?
C23 C24 1.378(7) . ?
C24 C25 1.370(7) . ?
C26 C27 1.375(7) . ?
C27 C28 1.378(7) . ?
C28 C29 1.364(7) . ?
C29 C30 1.389(7) . ?
C30 C31 1.457(7) . ?
C31 C32 1.402(7) . ?
C32 C33 1.362(7) . ?
C33 C34 1.385(8) . ?
C34 C35 1.380(7) . ?
Cl1 O6 1.431(4) . ?
Cl1 O4 1.436(3) . ?
Cl1 O5 1.441(4) . ?
Cl1 O3 1.442(4) . ?
Cl2 O10 1.336(6) . ?
Cl2 O9 1.370(6) . ?
Cl2 O8 1.370(6) . ?
Cl2 O7 1.388(4) . ?
Cl3 C36 1.732(7) . ?
Cl4 C36 1.733(7) . ?
Cl5 C37 1.722(7) . ?
Cl6 C37 1.759(6) . ?
